data_4029308
loop_
_publ_author_name
'Hua, Guoxiong'
'Du, Junyi'
'Slawin, Alexandra M. Z.'
'Woollins, J. Derek'

_publ_section_title
;
 2,4-Diaryl-1,3-Chalcogen Azoles Bearing Pentafluorosulfanyl SF5 Groups: A
 Synthetic and Structural Study.
;
_journal_issue 9
_journal_name_full 'The Journal of organic chemistry'
_journal_page_first 3876
_journal_page_last 3886
_journal_paper_doi 10.1021/jo500316v
_journal_volume 79
_journal_year 2014
_chemical_formula_moiety 'C16 H12 F5 N S Se'
_chemical_formula_sum 'C16 H12 F5 N S Se'
_chemical_formula_weight 424.29
_space_group_IT_number 33
_symmetry_cell_setting orthorhombic
_symmetry_Int_Tables_number 33
_symmetry_space_group_name_Hall 'P 2c -2n'
_symmetry_space_group_name_H-M 'P n a 21'
_atom_sites_solution_hydrogens geom
_atom_sites_solution_primary direct
_atom_sites_solution_secondary difmap
_cell_angle_alpha 90.0000
_cell_angle_beta 90.0000
_cell_angle_gamma 90.0000
_cell_formula_units_Z 4
_cell_length_a 7.789(9)
_cell_length_b 33.34(4)
_cell_length_c 6.278(8)
_cell_measurement_reflns_used 2838
_cell_measurement_temperature 125
_cell_measurement_theta_max 32.03
_cell_measurement_theta_min 1.22
_cell_volume 1630(3)
_computing_cell_refinement 'CrystalClear-SM Expert 2.0 r6'
_computing_data_collection 'CrystalClear-SM Expert 2.0 r6 (Rigaku, 2010)'
_computing_data_reduction 'CrystalClear-SM Expert 2.0 r6'
_computing_molecular_graphics 'CrystalStructure 4.0'
_computing_publication_material 'CrystalStructure 4.0 (Rigaku, 2010)'
_computing_structure_refinement 'SHELXL97 (Sheldrick, 2008)'
_computing_structure_solution 'SIR2004 (Burla, et al., 2005)'
_diffrn_ambient_temperature 125
_diffrn_detector_area_resol_mean 13.653
_diffrn_measured_fraction_theta_full 0.995
_diffrn_measured_fraction_theta_max 0.952
_diffrn_measurement_device_type 'Rigaku SCX mini'
_diffrn_measurement_method \w
_diffrn_radiation_type 'Mo K\a'
_diffrn_radiation_wavelength 0.71075
_diffrn_reflns_av_R_equivalents 0.1299
_diffrn_reflns_limit_h_max 11
_diffrn_reflns_limit_h_min -10
_diffrn_reflns_limit_k_max 49
_diffrn_reflns_limit_k_min -45
_diffrn_reflns_limit_l_max 9
_diffrn_reflns_limit_l_min -9
_diffrn_reflns_number 17000
_diffrn_reflns_theta_full 25.00
_diffrn_reflns_theta_max 32.01
_diffrn_standards_number 0
_exptl_absorpt_coefficient_mu 2.481
_exptl_absorpt_correction_T_max 0.928
_exptl_absorpt_correction_T_min 0.521
_exptl_absorpt_correction_type multi-scan
_exptl_absorpt_process_details 'REQAB (Rigaku, 1998)'
_exptl_crystal_colour colorless
_exptl_crystal_density_diffrn 1.729
_exptl_crystal_density_method 'not measured'
_exptl_crystal_description platelet
_exptl_crystal_F_000 840.00
_exptl_crystal_size_max 0.650
_exptl_crystal_size_mid 0.210
_exptl_crystal_size_min 0.030
_refine_diff_density_max 0.510
_refine_diff_density_min -0.750
_refine_ls_abs_structure_details 'Flack, H. D. (1983), Acta Cryst. A39, 876-881.  2317 Friedel Pairs'
_refine_ls_abs_structure_Flack -0.016(18)
_refine_ls_extinction_method none
_refine_ls_goodness_of_fit_ref 0.946
_refine_ls_hydrogen_treatment constr
_refine_ls_number_parameters 217
_refine_ls_number_reflns 5227
_refine_ls_number_restraints 1
_refine_ls_R_factor_gt 0.0629
_refine_ls_shift/su_max 0.001
_refine_ls_structure_factor_coef Fsqd
_refine_ls_weighting_details 'w = 1/[\s^2^(Fo^2^)+(0.0704P)^2^+0.0000P] where P=(Fo^2^+2Fc^2^)/3'
_refine_ls_weighting_scheme calc
_refine_ls_wR_factor_ref 0.1899
_reflns_number_gt 2684
_reflns_number_total 5227
_reflns_threshold_expression F^2^>2.0\s(F^2^)
_cod_data_source_file jo500316v_si_004.cif
_cod_data_source_block HW76-1-A
_cod_depositor_comments 'Adding full bibliography for 4029302--4029308.cif.'
_cod_original_cell_volume 1630(4)
_cod_database_code 4029308

loop_
_symmetry_equiv_pos_site_id
_symmetry_equiv_pos_as_xyz
1 +X,+Y,+Z
2 1/2-X,1/2+Y,1/2+Z
3 1/2+X,1/2-Y,+Z
4 -X,-Y,1/2+Z

loop_
_atom_site_label
_atom_site_type_symbol
_atom_site_fract_x
_atom_site_fract_y
_atom_site_fract_z
_atom_site_U_iso_or_equiv
_atom_site_adp_type
_atom_site_occupancy
_atom_site_symmetry_multiplicity
_atom_site_calc_flag
_atom_site_refinement_flags
Se3 Se 0.17729(9) 0.47597(2) 0.28492(15) 0.0428(2) Uani 1.0 4 d .
S1 S 0.2929(3) 0.29881(5) 0.9513(4) 0.0401(5) Uani 1.0 4 d .
F1 F 0.4921(6) 0.30393(12) 1.0011(9) 0.0548(13) Uani 1.0 4 d .
F2 F 0.2439(8) 0.31464(13) 1.1844(9) 0.0593(13) Uani 1.0 4 d .
F3 F 0.0956(6) 0.29021(12) 0.9079(9) 0.0528(12) Uani 1.0 4 d .
F4 F 0.3401(6) 0.27954(12) 0.7277(7) 0.0513(13) Uani 1.0 4 d .
F5 F 0.3058(6) 0.25489(13) 1.0502(9) 0.0551(13) Uani 1.0 4 d .
N1 N 0.2647(7) 0.50097(15) 0.6831(10) 0.0287(11) Uani 1.0 4 d .
C2 C 0.2406(10) 0.4676(2) 0.5769(11) 0.0324(14) Uani 1.0 4 d .
C4 C 0.1889(9) 0.5306(3) 0.3552(12) 0.0402(17) Uani 1.0 4 d .
C5 C 0.2350(9) 0.5359(2) 0.5656(11) 0.0299(14) Uani 1.0 4 d .
C6 C 0.2542(9) 0.42633(18) 0.6656(13) 0.0324(14) Uani 1.0 4 d .
C7 C 0.3456(8) 0.42003(19) 0.8535(11) 0.0314(15) Uani 1.0 4 d .
C8 C 0.3593(8) 0.38120(18) 0.9468(11) 0.0313(14) Uani 1.0 4 d .
C9 C 0.2763(9) 0.34910(18) 0.8374(11) 0.0336(16) Uani 1.0 4 d .
C10 C 0.1882(9) 0.3546(2) 0.6519(13) 0.0374(16) Uani 1.0 4 d .
C11 C 0.1748(9) 0.3934(2) 0.5634(12) 0.0376(15) Uani 1.0 4 d .
C12 C 0.2462(9) 0.57549(18) 0.6734(12) 0.0315(14) Uani 1.0 4 d .
C13 C 0.3306(9) 0.5794(2) 0.8691(12) 0.0356(16) Uani 1.0 4 d .
C14 C 0.3386(9) 0.6171(2) 0.9726(12) 0.0384(16) Uani 1.0 4 d .
C15 C 0.2600(9) 0.65172(19) 0.8821(12) 0.0341(15) Uani 1.0 4 d .
C16 C 0.1807(8) 0.64753(19) 0.6876(12) 0.0363(16) Uani 1.0 4 d .
C17 C 0.1717(9) 0.6100(2) 0.5785(12) 0.0345(15) Uani 1.0 4 d .
C18 C 0.2670(11) 0.6913(2) 0.9967(15) 0.049(2) Uani 1.0 4 d .
H4 H 0.1661 0.5519 0.2584 0.0482 Uiso 1.0 4 calc R
H7 H 0.4001 0.4421 0.9210 0.0376 Uiso 1.0 4 calc R
H8 H 0.4207 0.3769 1.0755 0.0376 Uiso 1.0 4 calc R
H10 H 0.1359 0.3324 0.5826 0.0449 Uiso 1.0 4 calc R
H11 H 0.1125 0.3974 0.4350 0.0451 Uiso 1.0 4 calc R
H13 H 0.3828 0.5566 0.9329 0.0427 Uiso 1.0 4 calc R
H14 H 0.3973 0.6194 1.1047 0.0461 Uiso 1.0 4 calc R
H16 H 0.1301 0.6705 0.6234 0.0435 Uiso 1.0 4 calc R
H17 H 0.1165 0.6082 0.4440 0.0414 Uiso 1.0 4 calc R
H18A H 0.1500 0.7005 1.0268 0.0594 Uiso 1.0 4 calc R
H18B H 0.3256 0.7111 0.9071 0.0594 Uiso 1.0 4 calc R
H18C H 0.3299 0.6881 1.1307 0.0594 Uiso 1.0 4 calc R

loop_
_atom_site_aniso_label
_atom_site_aniso_U_11
_atom_site_aniso_U_22
_atom_site_aniso_U_33
_atom_site_aniso_U_12
_atom_site_aniso_U_13
_atom_site_aniso_U_23
Se3 0.0507(4) 0.0449(4) 0.0327(3) 0.0037(4) -0.0067(5) -0.0069(4)
S1 0.0411(10) 0.0302(8) 0.0491(11) 0.0005(7) 0.0115(8) -0.0027(8)
F1 0.046(3) 0.041(3) 0.077(4) 0.0023(19) -0.003(3) 0.008(3)
F2 0.086(4) 0.047(3) 0.044(3) 0.002(3) 0.018(3) -0.001(3)
F3 0.043(3) 0.039(3) 0.076(4) -0.007(2) 0.010(3) 0.006(3)
F4 0.062(3) 0.034(3) 0.058(4) 0.0055(18) 0.014(3) -0.0137(19)
F5 0.061(3) 0.035(3) 0.069(4) 0.001(2) 0.008(3) 0.009(3)
N1 0.022(3) 0.034(3) 0.030(3) 0.002(2) 0.000(3) 0.002(3)
C2 0.032(4) 0.036(4) 0.029(4) -0.003(3) -0.001(3) 0.002(3)
C4 0.046(5) 0.048(5) 0.027(3) 0.006(4) 0.001(3) 0.006(3)
C5 0.029(4) 0.035(4) 0.025(4) -0.004(3) 0.000(3) 0.000(3)
C6 0.022(3) 0.030(4) 0.045(4) -0.004(3) 0.003(3) -0.006(3)
C7 0.028(4) 0.035(4) 0.031(4) -0.005(3) 0.004(3) -0.006(3)
C8 0.031(4) 0.034(3) 0.029(4) 0.001(3) -0.002(3) -0.009(3)
C9 0.045(4) 0.027(3) 0.029(4) 0.003(3) 0.005(3) -0.008(3)
C10 0.034(4) 0.036(4) 0.043(4) -0.003(3) 0.004(4) -0.011(3)
C11 0.034(4) 0.040(4) 0.038(4) -0.004(4) -0.005(4) -0.007(3)
C12 0.029(4) 0.031(4) 0.034(4) -0.007(3) 0.004(3) 0.002(3)
C13 0.035(4) 0.036(4) 0.036(4) 0.003(3) -0.006(3) 0.003(3)
C14 0.048(5) 0.036(4) 0.031(4) -0.001(3) -0.008(4) 0.002(3)
C15 0.029(4) 0.030(3) 0.044(4) 0.000(3) -0.000(3) 0.004(3)
C16 0.033(4) 0.027(3) 0.049(5) 0.002(3) -0.009(4) 0.004(3)
C17 0.028(4) 0.038(4) 0.037(4) 0.003(3) -0.012(3) 0.002(3)
C18 0.057(5) 0.036(4) 0.056(6) -0.002(4) -0.015(5) -0.001(4)

loop_
_atom_type_symbol
_atom_type_description
_atom_type_scat_dispersion_real
_atom_type_scat_dispersion_imag
_atom_type_scat_source
C C 0.0033 0.0016
;
International Tables for Crystallography
(1992, Vol. C, Tables 4.2.6.8 and 6.1.1.4)
;
H H 0.0000 0.0000
;
International Tables for Crystallography
(1992, Vol. C, Table 6.1.1.4)
;
F F 0.0171 0.0103
;
International Tables for Crystallography
(1992, Vol. C, Tables 4.2.6.8 and 6.1.1.4)
;
N N 0.0061 0.0033
;
International Tables for Crystallography
(1992, Vol. C, Tables 4.2.6.8 and 6.1.1.4)
;
S S 0.1246 0.1234
;
International Tables for Crystallography
(1992, Vol. C, Tables 4.2.6.8 and 6.1.1.4)
;
Se Se -0.0929 2.2259
;
International Tables for Crystallography
(1992, Vol. C, Tables 4.2.6.8 and 6.1.1.4)
;

loop_
_geom_angle_atom_site_label_1
_geom_angle_atom_site_label_2
_geom_angle_atom_site_label_3
_geom_angle
_geom_angle_publ_flag
C2 Se3 C4 84.5(3) yes
F1 S1 F2 91.0(3) yes
F1 S1 F3 175.5(3) yes
F1 S1 F4 89.5(3) yes
F1 S1 F5 87.7(3) yes
F1 S1 C9 92.7(3) yes
F2 S1 F3 89.2(3) yes
F2 S1 F4 175.4(3) yes
F2 S1 F5 87.8(3) yes
F2 S1 C9 92.2(3) yes
F3 S1 F4 89.9(3) yes
F3 S1 F5 87.8(3) yes
F3 S1 C9 91.7(3) yes
F4 S1 F5 87.6(3) yes
F4 S1 C9 92.4(3) yes
F5 S1 C9 179.5(3) yes
C2 N1 C5 114.6(6) yes
Se3 C2 N1 113.6(5) yes
Se3 C2 C6 120.6(5) yes
N1 C2 C6 125.8(7) yes
Se3 C4 C5 111.2(6) yes
N1 C5 C4 116.1(6) yes
N1 C5 C12 119.4(6) yes
C4 C5 C12 124.4(7) yes
C2 C6 C7 119.5(6) yes
C2 C6 C11 121.2(7) yes
C7 C6 C11 119.4(6) yes
C6 C7 C8 121.5(6) yes
C7 C8 C9 116.7(6) yes
S1 C9 C8 117.9(5) yes
S1 C9 C10 119.6(5) yes
C8 C9 C10 122.5(6) yes
C9 C10 C11 119.8(7) yes
C6 C11 C10 120.0(7) yes
C5 C12 C13 120.7(6) yes
C5 C12 C17 120.4(7) yes
C13 C12 C17 118.9(6) yes
C12 C13 C14 120.4(6) yes
C13 C14 C15 121.1(7) yes
C14 C15 C16 117.7(6) yes
C14 C15 C18 120.3(7) yes
C16 C15 C18 122.0(7) yes
C15 C16 C17 122.5(6) yes
C12 C17 C16 119.3(7) yes
Se3 C4 H4 124.384 no
C5 C4 H4 124.370 no
C6 C7 H7 119.235 no
C8 C7 H7 119.244 no
C7 C8 H8 121.621 no
C9 C8 H8 121.632 no
C9 C10 H10 120.091 no
C11 C10 H10 120.113 no
C6 C11 H11 119.993 no
C10 C11 H11 119.982 no
C12 C13 H13 119.787 no
C14 C13 H13 119.784 no
C13 C14 H14 119.438 no
C15 C14 H14 119.450 no
C15 C16 H16 118.760 no
C17 C16 H16 118.747 no
C12 C17 H17 120.351 no
C16 C17 H17 120.376 no
C15 C18 H18A 109.472 no
C15 C18 H18B 109.468 no
C15 C18 H18C 109.478 no
H18A C18 H18B 109.468 no
H18A C18 H18C 109.470 no
H18B C18 H18C 109.471 no

loop_
_geom_bond_atom_site_label_1
_geom_bond_atom_site_label_2
_geom_bond_distance
_geom_bond_publ_flag
Se3 C2 1.918(8) yes
Se3 C4 1.876(8) yes
S1 F1 1.591(5) yes
S1 F2 1.602(6) yes
S1 F3 1.587(5) yes
S1 F4 1.587(5) yes
S1 F5 1.594(5) yes
S1 C9 1.827(7) yes
N1 C2 1.310(9) yes
N1 C5 1.399(9) yes
C2 C6 1.489(10) yes
C4 C5 1.381(10) yes
C5 C12 1.484(10) yes
C6 C7 1.394(10) yes
C6 C11 1.414(10) yes
C7 C8 1.425(9) yes
C8 C9 1.426(9) yes
C9 C10 1.364(10) yes
C10 C11 1.411(10) yes
C12 C13 1.399(11) yes
C12 C17 1.421(10) yes
C13 C14 1.417(10) yes
C14 C15 1.424(10) yes
C15 C16 1.375(11) yes
C15 C18 1.503(11) yes
C16 C17 1.427(10) yes
C4 H4 0.950 no
C7 H7 0.950 no
C8 H8 0.950 no
C10 H10 0.950 no
C11 H11 0.950 no
C13 H13 0.950 no
C14 H14 0.950 no
C16 H16 0.950 no
C17 H17 0.950 no
C18 H18A 0.980 no
C18 H18B 0.980 no
C18 H18C 0.980 no

loop_
_geom_contact_atom_site_label_1
_geom_contact_atom_site_label_2
_geom_contact_distance
_geom_contact_publ_flag
_geom_contact_site_symmetry_2
Se3 C11 3.261(8) no .
F1 C8 2.797(8) no .
F2 C8 2.821(9) no .
F3 C10 2.777(9) no .
F4 C10 2.809(9) no .
N1 C7 2.971(9) no .
N1 C13 2.910(9) no .
C4 C17 3.000(11) no .
C6 C9 2.797(10) no .
C7 C10 2.804(10) no .
C8 C11 2.833(11) no .
C12 C15 2.861(10) no .
C13 C16 2.796(10) no .
C14 C17 2.805(11) no .
Se3 N1 3.585(7) no 4_564
Se3 C5 3.517(8) no 4_564
Se3 C7 3.540(7) no 1_554
F1 F3 3.293(7) no 3_555
F1 F5 3.149(7) no 3_555
F1 C15 3.411(9) no 4_665
F1 C16 3.238(9) no 4_665
F2 C10 3.253(10) no 1_556
F2 C11 3.584(10) no 1_556
F2 C16 3.540(9) no 4_565
F3 F1 3.293(7) no 3_455
F3 F4 3.263(7) no 3_455
F3 F5 2.855(7) no 3_455
F3 C16 3.468(9) no 4_565
F4 F3 3.263(7) no 3_555
F4 C18 3.386(10) no 2_544
F4 C18 3.524(11) no 4_664
F5 F1 3.149(7) no 3_455
F5 F3 2.855(7) no 3_555
F5 C18 3.560(11) no 2_545
N1 Se3 3.585(7) no 4_565
C5 Se3 3.517(8) no 4_565
C7 Se3 3.540(7) no 1_556
C10 F2 3.253(10) no 1_554
C11 F2 3.584(10) no 1_554
C15 F1 3.411(9) no 4_664
C16 F1 3.238(9) no 4_664
C16 F2 3.540(9) no 4_564
C16 F3 3.468(9) no 4_564
C18 F4 3.386(10) no 2_555
C18 F4 3.524(11) no 4_665
C18 F5 3.560(11) no 2_554
Se3 H11 2.8299 no .
S1 H8 2.8942 no .
S1 H10 2.8475 no .
F1 H8 2.5387 no .
F2 H8 2.5833 no .
F3 H10 2.4997 no .
F4 H10 2.5430 no .
N1 H4 3.2520 no .
N1 H7 2.6814 no .
N1 H13 2.5982 no .
C2 H4 3.4957 no .
C2 H7 2.6326 no .
C2 H11 2.6972 no .
C4 H17 2.7061 no .
C5 H13 2.6677 no .
C5 H17 2.6910 no .
C6 H8 3.3197 no .
C6 H10 3.3048 no .
C7 H11 3.2818 no .
C8 H10 3.3012 no .
C9 H7 3.2903 no .
C9 H11 3.2557 no .
C10 H8 3.3021 no .
C11 H7 3.2800 no .
C12 H4 2.7922 no .
C12 H14 3.2949 no .
C12 H16 3.3078 no .
C13 H17 3.2901 no .
C14 H16 3.2566 no .
C14 H18A 3.1613 no .
C14 H18B 3.1604 no .
C14 H18C 2.5655 no .
C15 H13 3.3264 no .
C15 H17 3.3045 no .
C16 H14 3.2535 no .
C16 H18A 2.7761 no .
C16 H18B 2.7674 no .
C16 H18C 3.3038 no .
C17 H4 2.7935 no .
C17 H13 3.2899 no .
C18 H14 2.6901 no .
C18 H16 2.6661 no .
H4 H17 2.2440 no .
H7 H8 2.3870 no .
H10 H11 2.3626 no .
H13 H14 2.3555 no .
H14 H18A 3.3559 no .
H14 H18B 3.3462 no .
H14 H18C 2.3552 no .
H16 H17 2.3639 no .
H16 H18A 2.7271 no .
H16 H18B 2.7062 no .
H16 H18C 3.5930 no .
Se3 H7 3.0829 no 1_554
S1 H18C 3.5876 no 4_664
F1 H16 3.1594 no 4_665
F1 H18B 2.9601 no 4_665
F1 H18C 2.7204 no 4_664
F2 H10 2.7035 no 1_556
F2 H11 3.3367 no 1_556
F2 H16 2.9794 no 4_565
F3 H16 2.5768 no 4_565
F3 H18A 3.0787 no 4_564
F4 H18A 2.9235 no 2_544
F4 H18B 3.3059 no 2_544
F4 H18B 3.3058 no 4_664
F4 H18C 3.3806 no 2_544
F4 H18C 2.8537 no 4_664
F5 H16 2.8954 no 2_545
F5 H18A 3.5161 no 2_545
F5 H18B 2.8640 no 2_545
C2 H4 3.4290 no 4_565
C2 H13 3.1742 no 4_664
C4 H7 3.3531 no 4_664
C4 H13 3.1718 no 1_554
C5 H7 3.0719 no 4_664
C6 H4 3.4035 no 4_565
C6 H13 3.2331 no 4_664
C6 H14 3.1360 no 4_664
C6 H17 3.5656 no 4_565
C7 H13 3.4717 no 4_664
C7 H14 2.8588 no 4_664
C8 H14 2.8643 no 4_664
C9 H14 3.1145 no 4_664
C9 H17 3.4401 no 4_565
C9 H18C 3.5529 no 4_664
C10 H14 3.3561 no 4_664
C10 H17 3.2445 no 4_565
C10 H18A 3.3057 no 4_564
C11 H4 3.4469 no 4_565
C11 H14 3.3695 no 4_664
C11 H17 3.2952 no 4_565
C12 H7 3.2320 no 4_664
C12 H8 3.1027 no 4_664
C12 H11 3.3650 no 4_565
C13 H4 2.9085 no 1_556
C13 H7 3.5820 no 4_664
C13 H8 3.0447 no 4_664
C13 H11 3.5608 no 4_565
C14 H4 3.1237 no 1_556
C14 H8 3.1256 no 4_664
C14 H11 3.5544 no 4_565
C14 H17 3.4405 no 1_556
C15 H8 3.2862 no 4_664
C15 H10 3.3729 no 4_565
C15 H11 3.3478 no 4_565
C16 H8 3.2856 no 4_664
C16 H10 3.5610 no 4_565
C16 H11 3.1418 no 4_565
C17 H8 3.2044 no 4_664
C17 H11 3.1576 no 4_565
C17 H14 3.4691 no 1_554
C18 H10 3.2811 no 4_565
H4 C2 3.4290 no 4_564
H4 C6 3.4035 no 4_564
H4 C11 3.4469 no 4_564
H4 C13 2.9085 no 1_554
H4 C14 3.1237 no 1_554
H4 H7 3.5356 no 4_664
H4 H11 3.4195 no 4_564
H4 H13 2.6554 no 1_554
H4 H14 3.0398 no 1_554
H7 Se3 3.0829 no 1_556
H7 C4 3.3531 no 4_665
H7 C5 3.0719 no 4_665
H7 C12 3.2320 no 4_665
H7 C13 3.5820 no 4_665
H7 H4 3.5356 no 4_665
H7 H13 3.5000 no 4_664
H7 H14 3.2613 no 4_664
H8 C12 3.1027 no 4_665
H8 C13 3.0447 no 4_665
H8 C14 3.1256 no 4_665
H8 C15 3.2862 no 4_665
H8 C16 3.2856 no 4_665
H8 C17 3.2044 no 4_665
H8 H11 3.3654 no 1_556
H8 H13 3.5049 no 4_665
H8 H14 3.2802 no 4_664
H10 F2 2.7035 no 1_554
H10 C15 3.3729 no 4_564
H10 C16 3.5610 no 4_564
H10 C18 3.2811 no 4_564
H10 H16 3.5513 no 4_564
H10 H17 3.5956 no 4_565
H10 H18A 2.5070 no 4_564
H11 F2 3.3367 no 1_554
H11 C12 3.3650 no 4_564
H11 C13 3.5608 no 4_564
H11 C14 3.5544 no 4_564
H11 C15 3.3478 no 4_564
H11 C16 3.1418 no 4_564
H11 C17 3.1576 no 4_564
H11 H4 3.4195 no 4_565
H11 H8 3.3654 no 1_554
H11 H16 3.5371 no 4_564
H11 H17 3.5664 no 4_564
H13 C2 3.1742 no 4_665
H13 C4 3.1718 no 1_556
H13 C6 3.2331 no 4_665
H13 C7 3.4717 no 4_665
H13 H4 2.6554 no 1_556
H13 H7 3.5000 no 4_665
H13 H8 3.5049 no 4_664
H14 C6 3.1360 no 4_665
H14 C7 2.8588 no 4_665
H14 C8 2.8643 no 4_665
H14 C9 3.1145 no 4_665
H14 C10 3.3561 no 4_665
H14 C11 3.3695 no 4_665
H14 C17 3.4691 no 1_556
H14 H4 3.0398 no 1_556
H14 H7 3.2613 no 4_665
H14 H8 3.2802 no 4_665
H14 H17 3.0760 no 1_556
H16 F1 3.1594 no 4_664
H16 F2 2.9794 no 4_564
H16 F3 2.5768 no 4_564
H16 F5 2.8954 no 2_554
H16 H10 3.5513 no 4_565
H16 H11 3.5371 no 4_565
H16 H18C 3.5120 no 1_554
H17 C6 3.5656 no 4_564
H17 C9 3.4401 no 4_564
H17 C10 3.2445 no 4_564
H17 C11 3.2952 no 4_564
H17 C14 3.4405 no 1_554
H17 H10 3.5956 no 4_564
H17 H11 3.5664 no 4_565
H17 H14 3.0760 no 1_554
H18A F3 3.0787 no 4_565
H18A F4 2.9235 no 2_555
H18A F5 3.5161 no 2_554
H18A C10 3.3057 no 4_565
H18A H10 2.5070 no 4_565
H18B F1 2.9601 no 4_664
H18B F4 3.3059 no 2_555
H18B F4 3.3058 no 4_665
H18B F5 2.8640 no 2_554
H18C S1 3.5876 no 4_665
H18C F1 2.7204 no 4_665
H18C F4 3.3806 no 2_555
H18C F4 2.8537 no 4_665
H18C C9 3.5529 no 4_665
H18C H16 3.5120 no 1_556

loop_
_geom_torsion_atom_site_label_1
_geom_torsion_atom_site_label_2
_geom_torsion_atom_site_label_3
_geom_torsion_atom_site_label_4
_geom_torsion
_geom_torsion_publ_flag
C2 Se3 C4 C5 0.4(5) no
C4 Se3 C2 N1 -1.2(5) no
C4 Se3 C2 C6 177.2(6) no
F1 S1 C9 C8 -43.6(5) no
F1 S1 C9 C10 135.6(5) no
F2 S1 C9 C8 47.5(5) no
F2 S1 C9 C10 -133.3(5) no
F3 S1 C9 C8 136.7(5) no
F3 S1 C9 C10 -44.1(5) no
F4 S1 C9 C8 -133.3(5) no
F4 S1 C9 C10 45.9(5) no
C2 N1 C5 C4 -1.4(8) no
C2 N1 C5 C12 175.7(6) no
C5 N1 C2 Se3 1.7(8) no
C5 N1 C2 C6 -176.6(6) no
Se3 C2 C6 C7 161.7(5) no
Se3 C2 C6 C11 -18.8(9) no
N1 C2 C6 C7 -20.1(11) no
N1 C2 C6 C11 159.4(7) no
Se3 C4 C5 N1 0.4(8) no
Se3 C4 C5 C12 -176.5(5) no
N1 C5 C12 C13 17.9(10) no
N1 C5 C12 C17 -162.3(6) no
C4 C5 C12 C13 -165.2(6) no
C4 C5 C12 C17 14.6(10) no
C2 C6 C7 C8 178.8(6) no
C2 C6 C11 C10 -179.4(6) no
C7 C6 C11 C10 0.2(10) no
C11 C6 C7 C8 -0.8(10) no
C6 C7 C8 C9 0.6(9) no
C7 C8 C9 S1 179.5(5) no
C7 C8 C9 C10 0.3(9) no
S1 C9 C10 C11 179.9(4) no
C8 C9 C10 C11 -0.9(10) no
C9 C10 C11 C6 0.7(10) no
C5 C12 C13 C14 -179.1(6) no
C5 C12 C17 C16 178.6(6) no
C13 C12 C17 C16 -1.7(10) no
C17 C12 C13 C14 1.2(10) no
C12 C13 C14 C15 0.7(10) no
C13 C14 C15 C16 -2.0(10) no
C13 C14 C15 C18 178.8(6) no
C14 C15 C16 C17 1.5(10) no
C18 C15 C16 C17 -179.3(6) no
C15 C16 C17 C12 0.3(10) no
